data_7135871
loop_
_publ_author_name
'Dzielak, Hubert'
'Bonarek, Pawel J.'
'Zakrzewski, Jakub J.'
'Ohkoshi, Shin-ichi'
'Chorazy, Szymon'

_publ_section_title
;
 Nitrito-\kN ligand in pentacyanidocobaltate(III) linkers as a polarity
 inducer in heterometallic frameworks incorporating lanthanide(III)
 molecular nanomagnets
;
_journal_name_full 'Chemical Communications'
_journal_paper_doi 10.1039/D6CC02035F
_journal_year 2026
_chemical_absolute_configuration unk
_chemical_formula_moiety 'C25 H24 Co La N10 O10, 2(H2 O)'
_chemical_formula_sum 'C25 H28 Co La N10 O12'
_chemical_formula_weight 858.41
_space_group_IT_number 36
_space_group_name_Hall 'C 2c -2'
_space_group_name_H-M_alt 'C m c 21'
_symmetry_cell_setting orthorhombic
_symmetry_Int_Tables_number 36
_symmetry_space_group_name_Hall 'C 2c -2'
_symmetry_space_group_name_H-M 'C m c 21'
_atom_sites_solution_hydrogens mixed
_audit_conform_dict_location ftp://ftp.iucr.org/pub/cif_core.dic
_audit_conform_dict_name cif_core.dic
_audit_conform_dict_version 2.4.5
_audit_creation_date 2026-05-26T17:41:43-00:00
_audit_creation_method 'WinGX routine CIF_UPDATE'
_audit_update_record
;
2026-05-27 deposited with the CCDC.	2026-06-01 downloaded from the CCDC.
;
_cell_angle_alpha 90
_cell_angle_beta 90
_cell_angle_gamma 90
_cell_formula_units_Z 4
_cell_length_a 22.8817(15)
_cell_length_b 7.5829(4)
_cell_length_c 18.4044(11)
_cell_measurement_reflns_used 19783
_cell_measurement_temperature 100(2)
_cell_measurement_theta_max 25.022
_cell_measurement_theta_min 2.213
_cell_measurement_wavelength 0.71073
_cell_volume 3193.3(3)
_computing_data_collection 'Bruker APEX4 (Bruker, 2021)'
_computing_data_reduction 'SAINT (Bruker, 2021)'
_computing_molecular_graphics 'Ortep for Windows (Farrugia, 2012)'
_computing_publication_material 'WinGX (Farrugia, 2012)'
_computing_structure_refinement 'SHELXL-2019/2 (Sheldrick, 2019)'
_computing_structure_solution 'SHELXT 2018/2 (Sheldrick, 2018)'
_diffrn_ambient_temperature 100(2)
_diffrn_measured_fraction_theta_full 0.999
_diffrn_measured_fraction_theta_max 0.999
_diffrn_measurement_device_type 'Bruker D8 Venture'
_diffrn_measurement_method \w
_diffrn_radiation_detector 'CPAD Photon III'
_diffrn_radiation_probe x-ray
_diffrn_radiation_type MoK\a
_diffrn_radiation_wavelength 0.71073
_diffrn_reflns_av_R_equivalents 0.0798
_diffrn_reflns_av_unetI/netI 0.0522
_diffrn_reflns_Laue_measured_fraction_full 0.999
_diffrn_reflns_Laue_measured_fraction_max 0.999
_diffrn_reflns_limit_h_max 27
_diffrn_reflns_limit_h_min -27
_diffrn_reflns_limit_k_max 9
_diffrn_reflns_limit_k_min -8
_diffrn_reflns_limit_l_max 21
_diffrn_reflns_limit_l_min -21
_diffrn_reflns_number 19783
_diffrn_reflns_point_group_measured_fraction_full 0.998
_diffrn_reflns_point_group_measured_fraction_max 0.998
_diffrn_reflns_theta_full 25.022
_diffrn_reflns_theta_max 25.022
_diffrn_reflns_theta_min 2.213
_diffrn_standards_decay_% 0
_diffrn_standards_interval_count 0
_diffrn_standards_interval_time 0
_diffrn_standards_number 0
_exptl_absorpt_coefficient_mu 1.917
_exptl_absorpt_correction_T_max 0.7454
_exptl_absorpt_correction_T_min 0.4263
_exptl_absorpt_correction_type multi-scan
_exptl_absorpt_process_details 'SADABS-2016/2 (Bruker,2016/2)'
_exptl_crystal_colour yellow
_exptl_crystal_density_diffrn 1.786
_exptl_crystal_density_method 'not measured'
_exptl_crystal_description plate
_exptl_crystal_F_000 1712
_exptl_crystal_size_max 0.32
_exptl_crystal_size_mid 0.23
_exptl_crystal_size_min 0.05
_refine_diff_density_max 1.175
_refine_diff_density_min -0.51
_refine_diff_density_rms 0.094
_refine_ls_abs_structure_details
;
 Flack x determined using 1197 quotients [(I+)-(I-)]/[(I+)+(I-)]
 (Parsons, Flack and Wagner, Acta Cryst. B69 (2013) 249-259).
;
_refine_ls_abs_structure_Flack 0.026(14)
_refine_ls_extinction_method none
_refine_ls_goodness_of_fit_ref 1.03
_refine_ls_hydrogen_treatment constr
_refine_ls_matrix_type full
_refine_ls_number_constraints 0
_refine_ls_number_parameters 260
_refine_ls_number_reflns 2893
_refine_ls_number_restraints 17
_refine_ls_restrained_S_all 1.027
_refine_ls_R_factor_all 0.0359
_refine_ls_R_factor_gt 0.0332
_refine_ls_shift/su_max 0
_refine_ls_shift/su_mean 0
_refine_ls_structure_factor_coef Fsqd
_refine_ls_weighting_details 'w=1/[\s^2^(Fo^2^)+(0.0321P)^2^+9.4879P] where P=(Fo^2^+2Fc^2^)/3'
_refine_ls_weighting_scheme calc
_refine_ls_wR_factor_gt 0.0773
_refine_ls_wR_factor_ref 0.0795
_reflns_Friedel_coverage 0.929
_reflns_Friedel_fraction_full 0.998
_reflns_Friedel_fraction_max 0.998
_reflns_number_gt 2693
_reflns_number_total 2893
_reflns_threshold_expression 'I > 2\s(I)'
_cod_data_source_file d6cc02035f2.cif
_cod_data_source_block LaCoNO2
_cod_database_code 7135871
_shelx_estimated_absorpt_t_min 0.579
_shelx_estimated_absorpt_t_max 0.91
_shelx_shelxl_version_number 2019/3

loop_
_symmetry_equiv_pos_as_xyz
'x, y, z'
'-x, -y, z+1/2'
'x, -y, z+1/2'
'-x, y, z'
'x+1/2, y+1/2, z'
'-x+1/2, -y+1/2, z+1/2'
'x+1/2, -y+1/2, z+1/2'
'-x+1/2, y+1/2, z'

loop_
_atom_site_label
_atom_site_type_symbol
_atom_site_fract_x
_atom_site_fract_y
_atom_site_fract_z
_atom_site_U_iso_or_equiv
_atom_site_adp_type
_atom_site_occupancy
_atom_site_site_symmetry_order
_atom_site_calc_flag
_atom_site_refinement_flags_posn
_atom_site_refinement_flags_adp
_atom_site_refinement_flags_occupancy
_atom_site_disorder_assembly
_atom_site_disorder_group
Co1 Co 0.5 0.88161(18) 0.82606(8) 0.0148(4) Uani 1 2 d DS T P . .
La1 La 0.5 0.62026(7) 0.55274(2) 0.01738(18) Uani 1 2 d DS T P A .
C1 C 0.5 0.7130(14) 0.7491(6) 0.023(2) Uani 1 2 d S T P A .
N1 N 0.5 0.6267(13) 0.6982(5) 0.028(2) Uani 1 2 d S T P . .
C2 C 0.5127(6) 1.060(2) 0.7549(8) 0.018(5) Uani 0.5 1 d . U P A -1
N2 N 0.5205(6) 1.1629(19) 0.7104(7) 0.035(4) Uani 0.5 1 d . U P A -1
C3 C 0.5 0.7016(15) 0.8971(6) 0.022(2) Uani 1 2 d S T P A .
N3 N 0.5 0.5985(13) 0.9427(5) 0.029(3) Uani 1 2 d S T P . .
C4 C 0.5 1.0432(14) 0.9037(6) 0.019(2) Uani 1 2 d S T P A .
N4 N 0.5 1.1353(12) 0.9525(5) 0.023(2) Uani 1 2 d S T P . .
C5 C 0.5837(6) 0.880(5) 0.8403(13) 0.020(4) Uani 0.5 1 d D . P A -1
N5 N 0.6328(13) 0.896(3) 0.8451(15) 0.032(3) Uani 0.5 1 d . . P A -1
N6 N 0.4165(5) 0.899(4) 0.8137(7) 0.020(4) Uani 0.5 1 d D . P A -1
O1 O 0.3968(6) 0.9225(18) 0.7507(7) 0.041(3) Uani 0.5 1 d D . P A -1
O2 O 0.3801(9) 0.900(3) 0.8642(10) 0.032(3) Uani 0.5 1 d D . P A -1
O3 O 0.4341(3) 0.8663(7) 0.6020(3) 0.0291(14) Uani 1 1 d G . . . .
H3A H 0.416173 0.948171 0.577068 0.044 Uiso 1 1 d DG U . A .
H3B H 0.427113 0.893807 0.647275 0.044 Uiso 1 1 d DG U . A .
O4 O 0.4347(4) 0.3746(8) 0.6044(3) 0.0468(19) Uani 1 1 d D . . . .
H4A H 0.451815 0.324731 0.642336 0.07 Uiso 1 1 d R U . A .
H4B H 0.431925 0.287627 0.572454 0.07 Uiso 1 1 d R U . . .
O5 O 0.4009(3) 0.6265(8) 0.4955(3) 0.0298(14) Uani 1 1 d . . . . .
N7 N 0.3747(3) 0.5859(9) 0.4341(3) 0.0246(15) Uani 1 1 d . . . . .
C6 C 0.4002(4) 0.6163(11) 0.3693(5) 0.029(2) Uani 1 1 d . . . . .
H6 H 0.437462 0.671189 0.367703 0.035 Uiso 1 1 calc R U . . .
C7 C 0.3732(3) 0.5694(10) 0.3056(4) 0.0233(17) Uani 1 1 d . . . . .
H7 H 0.392341 0.590964 0.260688 0.028 Uiso 1 1 calc R U . . .
C8 C 0.3177(3) 0.4900(14) 0.3059(6) 0.0231(15) Uani 1 1 d . . . . .
C9 C 0.2912(4) 0.4671(12) 0.3748(4) 0.0281(19) Uani 1 1 d . . . . .
H9 H 0.252865 0.419554 0.378043 0.034 Uiso 1 1 calc R U . . .
C10 C 0.3207(4) 0.5134(12) 0.4370(4) 0.0267(19) Uani 1 1 d . . . . .
H10 H 0.3029 0.494013 0.482929 0.032 Uiso 1 1 calc R U . . .
C11 C 0.2995(4) 0.3093(13) 0.1190(5) 0.039(2) Uani 1 1 d . . . . .
H11 H 0.323391 0.269701 0.080035 0.047 Uiso 1 1 calc R U . . .
C12 C 0.3244(4) 0.3696(12) 0.1813(5) 0.033(2) Uani 1 1 d . . . . .
H12 H 0.365741 0.370572 0.185503 0.04 Uiso 1 1 calc R U . . .
C13 C 0.2905(4) 0.4300(11) 0.2391(4) 0.0239(17) Uani 1 1 d . . . . .
C14 C 0.2300(4) 0.4224(11) 0.2311(5) 0.0280(18) Uani 1 1 d . . . . .
H14 H 0.205101 0.460207 0.269332 0.034 Uiso 1 1 calc R U . . .
C15 C 0.2067(4) 0.3600(12) 0.1674(6) 0.041(2) Uani 1 1 d . . . . .
H15 H 0.16548 0.355059 0.161947 0.049 Uiso 1 1 calc R U . . .
N8 N 0.2410(4) 0.3058(10) 0.1125(4) 0.045(2) Uani 1 1 d . . . . .
O6 O 0.2193(3) 0.2487(9) 0.0510(5) 0.066(2) Uani 1 1 d . . . . .
O7 O 0.3831(3) 0.1199(9) 0.5184(4) 0.0459(18) Uani 1 1 d G . . . .
H7A H 0.360387 0.210481 0.525666 0.069 Uiso 1 1 d G U . . .
H7B H 0.359687 0.034882 0.504882 0.069 Uiso 1 1 d DG U . . .

loop_
_atom_site_aniso_label
_atom_site_aniso_U_11
_atom_site_aniso_U_22
_atom_site_aniso_U_33
_atom_site_aniso_U_23
_atom_site_aniso_U_13
_atom_site_aniso_U_12
Co1 0.0225(8) 0.0127(9) 0.0093(8) -0.0004(6) 0 0
La1 0.0314(3) 0.0122(3) 0.0085(3) -0.0003(4) 0 0
C1 0.034(6) 0.013(6) 0.020(6) 0.005(5) 0 0
N1 0.045(6) 0.026(6) 0.013(5) 0.001(4) 0 0
C2 0.023(12) 0.018(7) 0.014(6) -0.005(6) -0.001(5) -0.003(5)
N2 0.057(11) 0.031(8) 0.017(7) 0.007(6) -0.005(6) -0.007(6)
C3 0.035(6) 0.015(6) 0.016(5) -0.001(5) 0 0
N3 0.051(7) 0.019(6) 0.017(6) 0.001(4) 0 0
C4 0.018(5) 0.020(6) 0.017(6) 0.008(5) 0 0
N4 0.033(5) 0.020(5) 0.015(5) -0.005(4) 0 0
C5 0.025(5) 0.021(8) 0.013(14) -0.003(11) 0.006(5) 0.004(6)
N5 0.040(10) 0.043(5) 0.013(11) -0.008(5) 0.002(4) 0.009(6)
N6 0.025(5) 0.021(8) 0.013(14) -0.003(11) 0.006(5) 0.004(6)
O1 0.034(7) 0.052(9) 0.036(8) -0.015(6) -0.006(6) 0.007(6)
O2 0.040(10) 0.043(5) 0.013(11) -0.008(5) 0.002(4) 0.009(6)
O3 0.041(3) 0.027(3) 0.020(3) -0.001(2) 0.004(3) 0.008(3)
O4 0.082(5) 0.034(4) 0.024(3) 0.005(3) 0.000(3) -0.032(3)
O5 0.030(3) 0.044(4) 0.015(3) -0.003(3) -0.007(2) -0.010(3)
N7 0.031(4) 0.024(4) 0.019(3) -0.003(3) -0.003(3) 0.000(3)
C6 0.028(5) 0.037(6) 0.022(4) 0.000(4) 0.001(4) -0.009(4)
C7 0.029(4) 0.028(4) 0.013(4) -0.002(4) 0.000(3) 0.000(3)
C8 0.026(3) 0.022(4) 0.021(3) -0.003(3) -0.005(5) 0.003(4)
C9 0.032(4) 0.031(5) 0.022(4) -0.005(4) 0.004(4) -0.005(4)
C10 0.029(4) 0.030(5) 0.020(4) -0.002(3) 0.006(3) -0.008(4)
C11 0.049(6) 0.041(6) 0.028(5) -0.002(4) -0.011(4) 0.014(5)
C12 0.040(5) 0.039(6) 0.021(4) -0.003(4) -0.001(4) 0.010(4)
C13 0.030(4) 0.020(4) 0.021(4) 0.001(4) -0.005(3) 0.007(3)
C14 0.030(4) 0.030(5) 0.024(4) -0.002(4) -0.007(4) -0.002(4)
C15 0.040(5) 0.036(6) 0.048(6) 0.002(5) -0.022(5) 0.002(4)
N8 0.078(6) 0.031(5) 0.025(4) -0.013(4) -0.021(4) 0.009(4)
O6 0.091(5) 0.059(4) 0.047(4) -0.027(5) -0.045(5) 0.020(4)
O7 0.051(4) 0.043(4) 0.044(4) -0.005(3) 0.002(3) 0.003(3)

loop_
_atom_type_symbol
_atom_type_description
_atom_type_scat_dispersion_real
_atom_type_scat_dispersion_imag
_atom_type_scat_source
C C 0.0033 0.0016 'International Tables Vol C Tables 4.2.6.8 and 6.1.1.4'
La La -0.2871 2.4523 'International Tables Vol C Tables 4.2.6.8 and 6.1.1.4'
Co Co 0.3494 0.9721 'International Tables Vol C Tables 4.2.6.8 and 6.1.1.4'
H H 0 0 'International Tables Vol C Tables 4.2.6.8 and 6.1.1.4'
N N 0.0061 0.0033 'International Tables Vol C Tables 4.2.6.8 and 6.1.1.4'
O O 0.0106 0.006 'International Tables Vol C Tables 4.2.6.8 and 6.1.1.4'

loop_
_geom_angle_atom_site_label_1
_geom_angle_atom_site_label_2
_geom_angle_atom_site_label_3
_geom_angle
_geom_angle_site_symmetry_1
_geom_angle_site_symmetry_3
_geom_angle_publ_flag
C4 Co1 C3 86.9(5) . . ?
C4 Co1 C1 178.6(4) . . ?
C3 Co1 C1 91.7(5) . . ?
C4 Co1 C2 93.4(5) . . ?
C3 Co1 C2 171.2(4) . . ?
C1 Co1 C2 88.0(6) . . ?
C4 Co1 N6 92.6(7) . . ?
C3 Co1 N6 97.5(6) . . ?
C1 Co1 N6 87.6(7) . . ?
C2 Co1 N6 91.2(7) . . ?
C4 Co1 C5 84.3(10) . . ?
C3 Co1 C5 84.4(8) . . ?
C1 Co1 C5 95.6(10) . . ?
C2 Co1 C5 86.9(9) . . ?
N6 Co1 C5 176.2(5) . . ?
O5 La1 O5 130.2(3) . 4_655 ?
O5 La1 O3 66.53(19) . . ?
O5 La1 O3 131.9(2) 4_655 . ?
O5 La1 O3 131.9(2) . 4_655 ?
O5 La1 O3 66.53(19) 4_655 4_655 ?
O3 La1 O3 72.0(3) . 4_655 ?
O5 La1 O4 134.2(2) . 4_655 ?
O5 La1 O4 69.0(2) 4_655 4_655 ?
O3 La1 O4 137.59(19) . 4_655 ?
O3 La1 O4 93.1(2) 4_655 4_655 ?
O5 La1 O4 69.0(2) . . ?
O5 La1 O4 134.2(2) 4_655 . ?
O3 La1 O4 93.1(2) . . ?
O3 La1 O4 137.58(19) 4_655 . ?
O4 La1 O4 71.1(4) 4_655 . ?
O5 La1 N4 71.93(15) . 2_674 ?
O5 La1 N4 71.93(15) 4_655 2_674 ?
O3 La1 N4 74.6(2) . 2_674 ?
O3 La1 N4 74.6(2) 4_655 2_674 ?
O4 La1 N4 140.77(19) 4_655 2_674 ?
O4 La1 N4 140.77(19) . 2_674 ?
O5 La1 N3 71.72(15) . 2_664 ?
O5 La1 N3 71.72(15) 4_655 2_664 ?
O3 La1 N3 137.26(17) . 2_664 ?
O3 La1 N3 137.26(17) 4_655 2_664 ?
O4 La1 N3 80.0(2) 4_655 2_664 ?
O4 La1 N3 80.0(2) . 2_664 ?
N4 La1 N3 84.5(3) 2_674 2_664 ?
O5 La1 N1 114.86(14) . . ?
O5 La1 N1 114.86(14) 4_655 . ?
O3 La1 N1 68.5(2) . . ?
O3 La1 N1 68.5(2) 4_655 . ?
O4 La1 N1 69.1(2) 4_655 . ?
O4 La1 N1 69.1(2) . . ?
N4 La1 N1 133.8(3) 2_674 . ?
N3 La1 N1 141.7(3) 2_664 . ?
N1 C1 Co1 172.9(10) . . ?
C1 N1 La1 146.1(9) . . ?
N2 C2 Co1 177.8(14) . . ?
N3 C3 Co1 176.7(10) . . ?
C3 N3 La1 176.4(9) . 2_665 ?
N4 C4 Co1 177.2(9) . . ?
C4 N4 La1 172.7(9) . 2_675 ?
N5 C5 Co1 173(3) . . ?
O2 N6 O1 116.6(12) . . ?
O2 N6 Co1 125.0(12) . . ?
O1 N6 Co1 118.2(10) . . ?
La1 O3 H3A 127.3 . . ?
La1 O3 H3B 128.2 . . ?
H3A O3 H3B 104.3 . . ?
La1 O4 H4A 110.1 . . ?
La1 O4 H4B 109.6 . . ?
H4A O4 H4B 103.7 . . ?
N7 O5 La1 140.4(5) . . ?
O5 N7 C6 121.5(7) . . ?
O5 N7 C10 118.5(7) . . ?
C6 N7 C10 120.0(7) . . ?
N7 C6 C7 121.1(8) . . ?
N7 C6 H6 119.4 . . ?
C7 C6 H6 119.4 . . ?
C6 C7 C8 121.0(8) . . ?
C6 C7 H7 119.5 . . ?
C8 C7 H7 119.5 . . ?
C7 C8 C9 116.2(8) . . ?
C7 C8 C13 121.3(8) . . ?
C9 C8 C13 122.4(7) . . ?
C10 C9 C8 120.3(7) . . ?
C10 C9 H9 119.9 . . ?
C8 C9 H9 119.9 . . ?
N7 C10 C9 121.3(7) . . ?
N7 C10 H10 119.4 . . ?
C9 C10 H10 119.4 . . ?
N8 C11 C12 119.9(9) . . ?
N8 C11 H11 120.1 . . ?
C12 C11 H11 120.1 . . ?
C11 C12 C13 121.4(9) . . ?
C11 C12 H12 119.3 . . ?
C13 C12 H12 119.3 . . ?
C14 C13 C12 117.2(8) . . ?
C14 C13 C8 122.0(7) . . ?
C12 C13 C8 120.7(8) . . ?
C15 C14 C13 119.4(9) . . ?
C15 C14 H14 120.3 . . ?
C13 C14 H14 120.3 . . ?
N8 C15 C14 121.4(9) . . ?
N8 C15 H15 119.3 . . ?
C14 C15 H15 119.3 . . ?
O6 N8 C15 121.9(9) . . ?
O6 N8 C11 117.4(9) . . ?
C15 N8 C11 120.6(8) . . ?
H7A O7 H7B 105 . . ?

loop_
_geom_bond_atom_site_label_1
_geom_bond_atom_site_label_2
_geom_bond_distance
_geom_bond_site_symmetry_2
_geom_bond_publ_flag
Co1 C4 1.882(12) . ?
Co1 C3 1.890(11) . ?
Co1 C1 1.909(12) . ?
Co1 C2 1.906(15) . ?
Co1 N6 1.929(11) . ?
Co1 C5 1.933(14) . ?
La1 O5 2.501(6) . ?
La1 O5 2.501(6) 4_655 ?
La1 O3 2.565(5) . ?
La1 O3 2.565(5) 4_655 ?
La1 O4 2.570(6) 4_655 ?
La1 O4 2.570(6) . ?
La1 N4 2.615(9) 2_674 ?
La1 N3 2.618(10) 2_664 ?
La1 N1 2.678(10) . ?
C1 N1 1.142(14) . ?
C2 N2 1.14(2) . ?
C3 N3 1.147(15) . ?
C4 N4 1.138(14) . ?
C5 N5 1.13(3) . ?
N6 O2 1.25(2) . ?
N6 O1 1.257(17) . ?
O3 H3A 0.8738 . ?
O3 H3B 0.8733 . ?
O4 H4A 0.8856 . ?
O4 H4B 0.886 . ?
O5 N7 1.317(9) . ?
N7 C6 1.347(11) . ?
N7 C10 1.352(10) . ?
C6 C7 1.371(12) . ?
C6 H6 0.95 . ?
C7 C8 1.407(11) . ?
C7 H7 0.95 . ?
C8 C9 1.416(12) . ?
C8 C13 1.451(13) . ?
C9 C10 1.375(11) . ?
C9 H9 0.95 . ?
C10 H10 0.95 . ?
C11 N8 1.343(13) . ?
C11 C12 1.360(12) . ?
C11 H11 0.95 . ?
C12 C13 1.395(12) . ?
C12 H12 0.95 . ?
C13 C14 1.392(12) . ?
C14 C15 1.372(12) . ?
C14 H14 0.95 . ?
C15 N8 1.343(13) . ?
C15 H15 0.95 . ?
N8 O6 1.311(10) . ?
O7 H7A 0.8724 . ?
O7 H7B 0.8745 . ?

loop_
_geom_torsion_atom_site_label_1
_geom_torsion_atom_site_label_2
_geom_torsion_atom_site_label_3
_geom_torsion_atom_site_label_4
_geom_torsion
_geom_torsion_site_symmetry_1
_geom_torsion_site_symmetry_2
_geom_torsion_site_symmetry_3
_geom_torsion_site_symmetry_4
_geom_torsion_publ_flag
La1 O5 N7 C6 -39.4(12) . . . . ?
La1 O5 N7 C10 141.1(7) . . . . ?
O5 N7 C6 C7 178.3(7) . . . . ?
C10 N7 C6 C7 -2.2(13) . . . . ?
N7 C6 C7 C8 0.8(13) . . . . ?
C6 C7 C8 C9 1.9(13) . . . . ?
C6 C7 C8 C13 -176.1(8) . . . . ?
C7 C8 C9 C10 -3.2(14) . . . . ?
C13 C8 C9 C10 174.8(9) . . . . ?
O5 N7 C10 C9 -179.6(8) . . . . ?
C6 N7 C10 C9 0.9(13) . . . . ?
C8 C9 C10 N7 1.9(14) . . . . ?
N8 C11 C12 C13 -0.6(14) . . . . ?
C11 C12 C13 C14 1.3(13) . . . . ?
C11 C12 C13 C8 178.5(9) . . . . ?
C7 C8 C13 C14 -151.9(8) . . . . ?
C9 C8 C13 C14 30.2(13) . . . . ?
C7 C8 C13 C12 31.0(14) . . . . ?
C9 C8 C13 C12 -146.8(10) . . . . ?
C12 C13 C14 C15 -1.1(13) . . . . ?
C8 C13 C14 C15 -178.2(9) . . . . ?
C13 C14 C15 N8 0.0(14) . . . . ?
C14 C15 N8 O6 -178.8(9) . . . . ?
C14 C15 N8 C11 0.8(14) . . . . ?
C12 C11 N8 O6 179.1(8) . . . . ?
C12 C11 N8 C15 -0.5(15) . . . . ?
